data_8103648
loop_
_publ_author_name
'Chan, J.'
'Stanley, E.'

_publ_section_title
;
 The structure of nickel dithionate hexahydrate
;
_journal_name_full
;
Zeitschrift fuer Kristallographie, Kristallgeometrie, Kristallphysik, 
Kristallchemie (-144,1977)
;
_journal_page_first 404
_journal_page_last 410
_journal_volume 132
_journal_year 1970
_chemical_formula_sum 'H12 Ni O12 S2'
_chemical_name_systematic 'Ni S2 O6 (H2 O)6'
_space_group_IT_number 2
_symmetry_space_group_name_Hall '-P 1'
_symmetry_space_group_name_H-M 'P -1'
_cell_angle_alpha 138.5
_cell_angle_beta 116.4
_cell_angle_gamma 53.2
_cell_formula_units_Z 1
_cell_length_a 6.749
_cell_length_b 8.226
_cell_length_c 9.561
_cell_volume 281.625
_citation_journal_id_ASTM ZEKGAX
_cod_data_source_file Chan_ZEKGAX_1970_1024.cif
_cod_data_source_block H12Ni1O12S2
_cod_depositor_comments
;
 Marking attached hydrogen atoms.

 Antanas Vaitkus,
 2018-02-05
;
_cod_original_cell_volume 281.6245
_cod_original_formula_sum 'H12 Ni1 O12 S2'
_cod_database_code 8103648

loop_
_symmetry_equiv_pos_as_xyz
x,y,z
-x,-y,-z

loop_
_atom_site_label
_atom_site_type_symbol
_atom_site_fract_x
_atom_site_fract_y
_atom_site_fract_z
_atom_site_occupancy
_atom_site_attached_hydrogens
_atom_site_U_iso_or_equiv
S1 S+5 -0.188 0.045 0.496 1 0 0.0
Ni1 Ni+2 0 0 0 1 0 0.0
O1 O-2 -0.316 0.063 0.336 1 0 0.0
O2 O-2 -0.14 -0.202 0.439 1 0 0.0
O3 O-2 -0.292 0.3 0.712 1 0 0.0
O4 O-2 -0.319 0.181 0.131 1 2 0.0
O5 O-2 0.187 0.664 0.969 1 2 0.0
O6 O-2 -0.167 -0.189 0.713 1 2 0.0
